data_2224331
loop_
_publ_author_name
'Wei, Dan-Yi'
'Zhang, Yan-Guang'
'Wang, Mei-Li'
'Zhu, Zhen-Ke'

_publ_section_title <i>catena</i>-Poly[diaquatris(\m~3~-biphenyl-2,2-dicarboxylato)disamarium(III)]
_journal_coeditor_code JH2091
_journal_issue 12
_journal_name_full 'Acta Crystallographica Section E'
_journal_page_first m1553
_journal_page_last m1554
_journal_paper_doi 10.1107/S1600536809046625
_journal_volume 65
_journal_year 2009
_chemical_formula_iupac '[Sm2 (C14 H8 O4)3 (H2 O)2]'
_chemical_formula_moiety 'C42 H28 O14 Sm2'
_chemical_formula_sum 'C42 H28 O14 Sm2'
_chemical_formula_weight 1057.34
_chemical_name_systematic <i>catena</i>-Poly[diaquatris(\m~3~-biphenyl-2,2-dicarboxylato)disamarium(III)]
_space_group_IT_number 15
_symmetry_cell_setting monoclinic
_symmetry_space_group_name_Hall '-C 2yc'
_symmetry_space_group_name_H-M 'C 1 2/c 1'
_atom_sites_solution_hydrogens geom
_atom_sites_solution_primary direct
_atom_sites_solution_secondary difmap
_audit_creation_method SHELXL-97
_cell_angle_alpha 90.00
_cell_angle_beta 103.94(3)
_cell_angle_gamma 90.00
_cell_formula_units_Z 4
_cell_length_a 20.776(4)
_cell_length_b 21.441(4)
_cell_length_c 8.2660(17)
_cell_measurement_reflns_used 12337
_cell_measurement_temperature 293(2)
_cell_measurement_theta_max 27.69
_cell_measurement_theta_min 3.03
_cell_volume 3573.7(13)
_computing_cell_refinement 'RAPID-AUTO (Rigaku, 1998)'
_computing_data_collection 'RAPID-AUTO (Rigaku, 1998)'
_computing_data_reduction 'CrystalStructure (Rigaku/MSC, 2002)'
_computing_molecular_graphics 'ORTEPII (Johnson, 1976)'
_computing_publication_material 'SHELXL97 (Sheldrick, 2008)'
_computing_structure_refinement 'SHELXL97 (Sheldrick, 2008)'
_computing_structure_solution 'SHELXS97 (Sheldrick, 2008)'
_diffrn_ambient_temperature 293(2)
_diffrn_detector_area_resol_mean 0
_diffrn_measured_fraction_theta_full 0.962
_diffrn_measured_fraction_theta_max 0.962
_diffrn_measurement_device_type 'Rigaku R-AXIS RAPID'
_diffrn_measurement_method \w
_diffrn_radiation_monochromator graphite
_diffrn_radiation_source 'fine-focus sealed tube'
_diffrn_radiation_type MoK\a
_diffrn_radiation_wavelength 0.71073
_diffrn_reflns_av_R_equivalents 0.0670
_diffrn_reflns_av_sigmaI/netI 0.0695
_diffrn_reflns_limit_h_max 26
_diffrn_reflns_limit_h_min -26
_diffrn_reflns_limit_k_max 27
_diffrn_reflns_limit_k_min -27
_diffrn_reflns_limit_l_max 10
_diffrn_reflns_limit_l_min -10
_diffrn_reflns_number 15001
_diffrn_reflns_theta_full 27.48
_diffrn_reflns_theta_max 27.48
_diffrn_reflns_theta_min 3.02
_diffrn_standards_interval_count 0
_diffrn_standards_interval_time 0
_diffrn_standards_number 0
_exptl_absorpt_coefficient_mu 3.330
_exptl_absorpt_correction_T_max 0.409
_exptl_absorpt_correction_T_min 0.261
_exptl_absorpt_correction_type multi-scan
_exptl_absorpt_process_details '(ABSCOR; Higashi, 1995)'
_exptl_crystal_colour colorless
_exptl_crystal_density_diffrn 1.965
_exptl_crystal_density_method 'not measured'
_exptl_crystal_description block
_exptl_crystal_F_000 2064
_exptl_crystal_size_max 0.39
_exptl_crystal_size_mid 0.34
_exptl_crystal_size_min 0.27
_refine_diff_density_max 2.311
_refine_diff_density_min -1.910
_refine_ls_extinction_method none
_refine_ls_goodness_of_fit_ref 1.176
_refine_ls_hydrogen_treatment constr
_refine_ls_matrix_type full
_refine_ls_number_parameters 263
_refine_ls_number_reflns 3962
_refine_ls_number_restraints 0
_refine_ls_restrained_S_all 1.176
_refine_ls_R_factor_all 0.0818
_refine_ls_R_factor_gt 0.0664
_refine_ls_shift/su_max 0.005
_refine_ls_shift/su_mean 0.001
_refine_ls_structure_factor_coef Fsqd
_refine_ls_weighting_details 'calc w=1/[\s^2^(Fo^2^)+89.0505P] where P=(Fo^2^+2Fc^2^)/3'
_refine_ls_weighting_scheme calc
_refine_ls_wR_factor_gt 0.1193
_refine_ls_wR_factor_ref 0.1300
_reflns_number_gt 3238
_reflns_number_total 3962
_reflns_threshold_expression I>2\s(I)
_cod_data_source_file jh2091.cif
_cod_data_source_block I
_cod_original_sg_symbol_H-M 'C 2/c'
_cod_database_code 2224331
_cod_database_fobs_code 2224331

loop_
_symmetry_equiv_pos_as_xyz
'x, y, z'
'-x, y, -z+1/2'
'x+1/2, y+1/2, z'
'-x+1/2, y+1/2, -z+1/2'
'-x, -y, -z'
'x, -y, z-1/2'
'-x+1/2, -y+1/2, -z'
'x+1/2, -y+1/2, z-1/2'

loop_
_atom_site_type_symbol
_atom_site_label
_atom_site_fract_x
_atom_site_fract_y
_atom_site_fract_z
_atom_site_U_iso_or_equiv
_atom_site_adp_type
_atom_site_calc_flag
_atom_site_refinement_flags
_atom_site_occupancy
_atom_site_disorder_assembly
_atom_site_disorder_group
Sm Sm1 0.0000 0.20641(2) 0.7500 0.01913(15) Uani d S 1 . .
Sm Sm2 0.0000 0.28693(2) 0.2500 0.01920(15) Uani d S 1 . .
O O1 0.0507(3) 0.1479(3) 0.5795(7) 0.0347(14) Uani d . 1 . .
O O2 0.0696(3) 0.2088(2) 0.3778(7) 0.0270(12) Uani d . 1 . .
O O3 0.0595(3) 0.2463(3) 0.0471(7) 0.0272(12) Uani d . 1 . .
O O4 0.0957(3) 0.1637(3) -0.0570(7) 0.0371(15) Uani d . 1 . .
O O5 0.0340(3) 0.3549(3) 0.4988(7) 0.0314(14) Uani d . 1 . .
O O6 0.0664(3) 0.2896(2) 0.7115(7) 0.0253(12) Uani d . 1 . .
C C1 0.0717(4) 0.1566(4) 0.4500(9) 0.0219(15) Uani d . 1 . .
C C2 0.0997(4) 0.1010(4) 0.3809(10) 0.0261(17) Uani d . 1 . .
C C3 0.0705(5) 0.0434(4) 0.3985(11) 0.038(2) Uani d . 1 . .
H H3A 0.0340 0.0418 0.4451 0.045 Uiso calc R 1 . .
C C4 0.0948(6) -0.0106(4) 0.3481(12) 0.047(3) Uani d . 1 . .
H H4A 0.0750 -0.0487 0.3608 0.056 Uiso calc R 1 . .
C C5 0.1484(6) -0.0084(5) 0.2790(11) 0.051(3) Uani d . 1 . .
H H5A 0.1650 -0.0448 0.2430 0.062 Uiso calc R 1 . .
C C6 0.1774(5) 0.0479(5) 0.2632(12) 0.043(2) Uani d . 1 . .
H H6A 0.2147 0.0484 0.2194 0.051 Uiso calc R 1 . .
C C7 0.1542(4) 0.1042(4) 0.3090(10) 0.0303(19) Uani d . 1 . .
C C8 0.1910(4) 0.1616(4) 0.2945(10) 0.0290(18) Uani d . 1 . .
C C9 0.2548(5) 0.1680(5) 0.3969(12) 0.043(2) Uani d . 1 . .
H H9A 0.2710 0.1377 0.4768 0.051 Uiso calc R 1 . .
C C10 0.2938(5) 0.2178(5) 0.3824(14) 0.049(3) Uani d . 1 . .
H H10A 0.3359 0.2209 0.4529 0.059 Uiso calc R 1 . .
C C11 0.2722(5) 0.2637(6) 0.2657(14) 0.047(3) Uani d . 1 . .
H H11A 0.2996 0.2971 0.2555 0.057 Uiso calc R 1 . .
C C12 0.2084(5) 0.2593(5) 0.1633(10) 0.037(2) Uani d . 1 . .
H H12A 0.1926 0.2902 0.0849 0.045 Uiso calc R 1 . .
C C13 0.1687(4) 0.2091(4) 0.1778(11) 0.0307(19) Uani d . 1 . .
C C14 0.1034(4) 0.2052(4) 0.0510(10) 0.0277(17) Uani d . 1 . .
C C15 0.0564(4) 0.3429(3) 0.6499(10) 0.0226(16) Uani d . 1 . .
C C16 0.0779(4) 0.3973(3) 0.7700(9) 0.0246(17) Uani d . 1 . .
C C17 0.1438(4) 0.3978(4) 0.8573(10) 0.0294(18) Uani d . 1 . .
H H17A 0.1715 0.3649 0.8458 0.035 Uiso calc R 1 . .
C C18 0.1689(5) 0.4476(5) 0.9620(12) 0.040(2) Uani d . 1 . .
H H18A 0.2131 0.4478 1.0206 0.048 Uiso calc R 1 . .
C C19 0.1282(5) 0.4962(4) 0.9784(11) 0.041(2) Uani d . 1 . .
H H19A 0.1452 0.5300 1.0458 0.049 Uiso calc R 1 . .
C C20 0.0622(5) 0.4954(4) 0.8956(11) 0.034(2) Uani d . 1 . .
H H20A 0.0348 0.5282 0.9097 0.041 Uiso calc R 1 . .
C C21 0.0358(5) 0.4454(3) 0.7900(10) 0.0278(18) Uani d . 1 . .
O O7 0.0919(4) 0.3610(3) 0.2356(8) 0.0474(18) Uani d . 1 . .
H H7B 0.1218 0.3708 0.3270 0.050 Uiso d . 1 . .
H H7A 0.1034 0.3561 0.1493 0.075 Uiso d . 1 . .

loop_
_atom_site_aniso_label
_atom_site_aniso_U_11
_atom_site_aniso_U_22
_atom_site_aniso_U_33
_atom_site_aniso_U_12
_atom_site_aniso_U_13
_atom_site_aniso_U_23
Sm1 0.0230(3) 0.0164(3) 0.0182(3) 0.000 0.0054(2) 0.000
Sm2 0.0226(3) 0.0174(3) 0.0179(3) 0.000 0.0056(2) 0.000
O1 0.054(4) 0.025(3) 0.033(3) 0.009(3) 0.025(3) 0.005(2)
O2 0.025(3) 0.023(3) 0.033(3) 0.005(2) 0.009(2) 0.002(2)
O3 0.029(3) 0.031(3) 0.023(3) 0.005(2) 0.009(2) -0.001(2)
O4 0.041(4) 0.032(3) 0.032(3) 0.013(3) -0.004(3) -0.007(2)
O5 0.047(4) 0.027(3) 0.022(3) -0.007(3) 0.012(3) -0.003(2)
O6 0.022(3) 0.019(3) 0.037(3) -0.004(2) 0.011(2) 0.001(2)
C1 0.017(4) 0.025(4) 0.024(4) 0.004(3) 0.007(3) -0.002(3)
C2 0.031(4) 0.023(4) 0.023(4) 0.012(3) 0.004(3) 0.000(3)
C3 0.051(6) 0.028(4) 0.034(5) 0.002(4) 0.010(4) 0.000(3)
C4 0.077(8) 0.024(5) 0.036(6) 0.004(5) 0.007(5) 0.000(4)
C5 0.090(9) 0.038(5) 0.018(5) 0.029(6) -0.001(5) -0.008(4)
C6 0.042(6) 0.047(6) 0.037(5) 0.025(5) 0.004(4) -0.009(4)
C7 0.033(5) 0.035(5) 0.018(4) 0.014(4) -0.002(3) -0.004(3)
C8 0.021(4) 0.039(5) 0.029(4) 0.010(3) 0.009(3) -0.010(3)
C9 0.031(5) 0.057(6) 0.038(5) 0.022(5) 0.005(4) -0.015(4)
C10 0.022(5) 0.069(7) 0.054(7) 0.004(5) 0.006(4) -0.028(5)
C11 0.032(5) 0.058(7) 0.053(7) -0.015(5) 0.015(5) -0.023(5)
C12 0.043(6) 0.061(6) 0.010(4) -0.005(5) 0.012(4) -0.007(3)
C13 0.019(4) 0.037(5) 0.036(5) 0.005(3) 0.006(3) -0.008(3)
C14 0.030(4) 0.027(4) 0.026(4) -0.004(3) 0.006(3) 0.003(3)
C15 0.018(4) 0.021(4) 0.032(4) 0.000(3) 0.013(3) -0.005(3)
C16 0.034(5) 0.019(4) 0.022(4) -0.006(3) 0.010(3) -0.002(3)
C17 0.034(5) 0.033(4) 0.026(4) -0.001(4) 0.017(4) -0.004(3)
C18 0.035(5) 0.048(6) 0.037(5) -0.009(4) 0.011(4) -0.016(4)
C19 0.055(6) 0.040(5) 0.031(5) -0.017(5) 0.016(4) -0.017(4)
C20 0.049(6) 0.019(4) 0.043(5) -0.006(4) 0.026(4) -0.009(3)
C21 0.047(5) 0.015(3) 0.027(4) -0.007(3) 0.019(4) -0.001(3)
O7 0.053(4) 0.052(4) 0.043(4) -0.026(4) 0.023(3) -0.018(3)

loop_
_atom_type_symbol
_atom_type_description
_atom_type_scat_dispersion_real
_atom_type_scat_dispersion_imag
_atom_type_scat_source
C C 0.0033 0.0016 'International Tables Vol C Tables 4.2.6.8 and 6.1.1.4'
H H 0.0000 0.0000 'International Tables Vol C Tables 4.2.6.8 and 6.1.1.4'
O O 0.0106 0.0060 'International Tables Vol C Tables 4.2.6.8 and 6.1.1.4'
Sm Sm -0.1638 3.4418 'International Tables Vol C Tables 4.2.6.8 and 6.1.1.4'

loop_
_geom_angle_atom_site_label_1
_geom_angle_atom_site_label_2
_geom_angle_atom_site_label_3
_geom_angle_site_symmetry_1
_geom_angle_site_symmetry_3
_geom_angle
_geom_angle_publ_flag
O1 Sm1 O1 2_556 . 114.5(3) ?
O1 Sm1 O6 2_556 . 150.4(2) ?
O1 Sm1 O6 . . 87.7(2) ?
O1 Sm1 O6 2_556 2_556 87.7(2) ?
O1 Sm1 O6 . 2_556 150.4(2) ?
O6 Sm1 O6 . 2_556 79.7(3) ?
O1 Sm1 O4 2_556 2 76.9(2) ?
O1 Sm1 O4 . 2 79.4(2) ?
O6 Sm1 O4 . 2 128.6(2) ?
O6 Sm1 O4 2_556 2 87.7(2) ?
O1 Sm1 O4 2_556 1_556 79.4(2) ?
O1 Sm1 O4 . 1_556 76.9(2) ?
O6 Sm1 O4 . 1_556 87.7(2) ?
O6 Sm1 O4 2_556 1_556 128.6(2) ?
O4 Sm1 O4 2 1_556 135.3(3) ?
O1 Sm1 O3 2_556 1_556 77.7(2) ?
O1 Sm1 O3 . 1_556 124.5(2) ?
O6 Sm1 O3 . 1_556 73.45(19) ?
O6 Sm1 O3 2_556 1_556 77.39(19) ?
O4 Sm1 O3 2 1_556 151.0(2) ?
O4 Sm1 O3 1_556 1_556 51.29(18) ?
O1 Sm1 O3 2_556 2 124.5(2) ?
O1 Sm1 O3 . 2 77.7(2) ?
O6 Sm1 O3 . 2 77.39(19) ?
O6 Sm1 O3 2_556 2 73.45(19) ?
O4 Sm1 O3 2 2 51.29(18) ?
O4 Sm1 O3 1_556 2 151.0(2) ?
O3 Sm1 O3 1_556 2 141.8(2) ?
O1 Sm1 C14 2_556 1_556 79.8(2) ?
O1 Sm1 C14 . 1_556 99.6(2) ?
O6 Sm1 C14 . 1_556 77.3(2) ?
O6 Sm1 C14 2_556 1_556 103.5(2) ?
O4 Sm1 C14 2 1_556 153.7(2) ?
O4 Sm1 C14 1_556 1_556 25.4(2) ?
O3 Sm1 C14 1_556 1_556 26.1(2) ?
O3 Sm1 C14 2 1_556 154.7(2) ?
O1 Sm1 C14 2_556 2 99.6(2) ?
O1 Sm1 C14 . 2 79.8(2) ?
O6 Sm1 C14 . 2 103.5(2) ?
O6 Sm1 C14 2_556 2 77.3(2) ?
O4 Sm1 C14 2 2 25.4(2) ?
O4 Sm1 C14 1_556 2 153.7(2) ?
O3 Sm1 C14 1_556 2 154.7(2) ?
O3 Sm1 C14 2 2 26.1(2) ?
C14 Sm1 C14 1_556 2 179.0(3) ?
O2 Sm2 O2 2 . 86.4(3) ?
O2 Sm2 O3 2 2 72.10(19) ?
O2 Sm2 O3 . 2 78.1(2) ?
O2 Sm2 O3 2 . 78.1(2) ?
O2 Sm2 O3 . . 72.10(19) ?
O3 Sm2 O3 2 . 138.7(3) ?
O2 Sm2 O5 2 . 146.3(2) ?
O2 Sm2 O5 . . 91.4(2) ?
O3 Sm2 O5 2 . 74.51(19) ?
O3 Sm2 O5 . . 132.9(2) ?
O2 Sm2 O5 2 2 91.4(2) ?
O2 Sm2 O5 . 2 146.3(2) ?
O3 Sm2 O5 2 2 132.9(2) ?
O3 Sm2 O5 . 2 74.51(19) ?
O5 Sm2 O5 . 2 108.0(3) ?
O2 Sm2 O7 2 . 147.4(2) ?
O2 Sm2 O7 . . 94.7(2) ?
O3 Sm2 O7 2 . 140.0(2) ?
O3 Sm2 O7 . . 71.3(2) ?
O5 Sm2 O7 . . 66.4(2) ?
O5 Sm2 O7 2 . 69.9(2) ?
O2 Sm2 O7 2 2 94.7(2) ?
O2 Sm2 O7 . 2 147.4(2) ?
O3 Sm2 O7 2 2 71.3(2) ?
O3 Sm2 O7 . 2 140.0(2) ?
O5 Sm2 O7 . 2 69.9(2) ?
O5 Sm2 O7 2 2 66.4(2) ?
O7 Sm2 O7 . 2 101.4(4) ?
C1 O1 Sm1 . . 137.2(5) ?
C1 O2 Sm2 . . 144.0(5) ?
C14 O3 Sm2 . . 134.8(5) ?
C14 O3 Sm1 . 1_554 88.3(5) ?
Sm2 O3 Sm1 . 1_554 123.6(2) ?
C14 O4 Sm1 . 1_554 98.4(5) ?
C15 O5 Sm2 . . 132.1(5) ?
C15 O6 Sm1 . . 135.5(5) ?
O2 C1 O1 . . 123.5(7) ?
O2 C1 C2 . . 119.8(7) ?
O1 C1 C2 . . 116.7(7) ?
C3 C2 C7 . . 120.1(8) ?
C3 C2 C1 . . 116.4(8) ?
C7 C2 C1 . . 123.4(7) ?
C4 C3 C2 . . 121.0(10) ?
C4 C3 H3A . . 119.5 ?
C2 C3 H3A . . 119.5 ?
C3 C4 C5 . . 119.7(10) ?
C3 C4 H4A . . 120.2 ?
C5 C4 H4A . . 120.2 ?
C6 C5 C4 . . 119.4(9) ?
C6 C5 H5A . . 120.3 ?
C4 C5 H5A . . 120.3 ?
C5 C6 C7 . . 123.5(11) ?
C5 C6 H6A . . 118.2 ?
C7 C6 H6A . . 118.2 ?
C6 C7 C2 . . 116.3(9) ?
C6 C7 C8 . . 119.1(9) ?
C2 C7 C8 . . 124.4(7) ?
C9 C8 C13 . . 117.0(9) ?
C9 C8 C7 . . 118.0(8) ?
C13 C8 C7 . . 124.9(7) ?
C10 C9 C8 . . 121.4(10) ?
C10 C9 H9A . . 119.3 ?
C8 C9 H9A . . 119.3 ?
C9 C10 C11 . . 121.5(9) ?
C9 C10 H10A . . 119.3 ?
C11 C10 H10A . . 119.3 ?
C10 C11 C12 . . 118.6(10) ?
C10 C11 H11A . . 120.7 ?
C12 C11 H11A . . 120.7 ?
C13 C12 C11 . . 120.2(10) ?
C13 C12 H12A . . 119.9 ?
C11 C12 H12A . . 119.9 ?
C12 C13 C8 . . 121.4(8) ?
C12 C13 C14 . . 116.2(8) ?
C8 C13 C14 . . 122.1(8) ?
O4 C14 O3 . . 120.9(8) ?
O4 C14 C13 . . 118.7(8) ?
O3 C14 C13 . . 120.2(7) ?
O4 C14 Sm1 . 1_554 56.2(4) ?
O3 C14 Sm1 . 1_554 65.5(4) ?
C13 C14 Sm1 . 1_554 164.9(6) ?
O6 C15 O5 . . 125.6(7) ?
O6 C15 C16 . . 116.1(7) ?
O5 C15 C16 . . 118.2(7) ?
C17 C16 C21 . . 120.2(7) ?
C17 C16 C15 . . 116.3(7) ?
C21 C16 C15 . . 123.5(7) ?
C16 C17 C18 . . 120.3(8) ?
C16 C17 H17A . . 119.9 ?
C18 C17 H17A . . 119.9 ?
C19 C18 C17 . . 119.8(9) ?
C19 C18 H18A . . 120.1 ?
C17 C18 H18A . . 120.1 ?
C18 C19 C20 . . 120.4(8) ?
C18 C19 H19A . . 119.8 ?
C20 C19 H19A . . 119.8 ?
C19 C20 C21 . . 120.7(9) ?
C19 C20 H20A . . 119.6 ?
C21 C20 H20A . . 119.6 ?
C16 C21 C20 . . 118.6(8) ?
C16 C21 C21 . 2_556 122.8(6) ?
C20 C21 C21 . 2_556 118.5(7) ?
Sm2 O7 H7B . . 119.9 ?
Sm2 O7 H7A . . 110.3 ?
H7B O7 H7A . . 119.3 ?

loop_
_geom_bond_atom_site_label_1
_geom_bond_atom_site_label_2
_geom_bond_site_symmetry_2
_geom_bond_distance
_geom_bond_publ_flag
Sm1 O1 2_556 2.321(6) ?
Sm1 O1 . 2.321(6) ?
Sm1 O6 . 2.322(5) ?
Sm1 O6 2_556 2.322(5) ?
Sm1 O4 2 2.410(6) ?
Sm1 O4 1_556 2.410(6) ?
Sm1 O3 1_556 2.613(5) ?
Sm1 O3 2 2.613(5) ?
Sm1 C14 1_556 2.869(8) ?
Sm1 C14 2 2.869(8) ?
Sm2 O2 2 2.298(5) ?
Sm2 O2 . 2.298(5) ?
Sm2 O3 2 2.469(6) ?
Sm2 O3 . 2.469(6) ?
Sm2 O5 . 2.480(5) ?
Sm2 O5 2 2.480(5) ?
Sm2 O7 . 2.509(6) ?
Sm2 O7 2 2.509(6) ?
O1 C1 . 1.264(9) ?
O2 C1 . 1.263(9) ?
O3 C14 . 1.264(10) ?
O3 Sm1 1_554 2.613(5) ?
O4 C14 . 1.244(10) ?
O4 Sm1 1_554 2.410(6) ?
O5 C15 . 1.250(10) ?
O6 C15 . 1.248(9) ?
C1 C2 . 1.498(10) ?
C2 C3 . 1.399(12) ?
C2 C7 . 1.402(12) ?
C3 C4 . 1.369(13) ?
C3 H3A . 0.9300 ?
C4 C5 . 1.370(16) ?
C4 H4A . 0.9300 ?
C5 C6 . 1.370(15) ?
C5 H5A . 0.9300 ?
C6 C7 . 1.386(11) ?
C6 H6A . 0.9300 ?
C7 C8 . 1.469(13) ?
C8 C9 . 1.397(12) ?
C8 C13 . 1.403(12) ?
C9 C10 . 1.362(15) ?
C9 H9A . 0.9300 ?
C10 C11 . 1.375(16) ?
C10 H10A . 0.9300 ?
C11 C12 . 1.394(13) ?
C11 H11A . 0.9300 ?
C12 C13 . 1.377(13) ?
C12 H12A . 0.9300 ?
C13 C14 . 1.503(11) ?
C14 Sm1 1_554 2.869(8) ?
C15 C16 . 1.527(10) ?
C16 C17 . 1.387(12) ?
C16 C21 . 1.388(11) ?
C17 C18 . 1.394(12) ?
C17 H17A . 0.9300 ?
C18 C19 . 1.369(14) ?
C18 H18A . 0.9300 ?
C19 C20 . 1.376(14) ?
C19 H19A . 0.9300 ?
C20 C21 . 1.407(11) ?
C20 H20A . 0.9300 ?
C21 C21 2_556 1.477(18) ?
O7 H7B . 0.8798 ?
O7 H7A . 0.8122 ?
